data_4316125
loop_
_publ_author_name
'Theshini Perera'
'Frank R. Fronczek'
'Patricia A. Marzilli'
'Luigi G. Marzilli'

_publ_section_title
;
 Superbasic Amidine Monodentate Ligands in
 fac-[Re(CO)3(5,5'-Me2bipy)(Amidine)]BF4 Complexes: Dependence of Amidine
 Configuration on the Remote Nitrogen Substituents
;
_journal_name_full 'Inorganic Chemistry'
_journal_page_first 7035
_journal_page_last 7045
_journal_paper_doi 10.1021/ic100714m
_journal_volume 49
_journal_year 2010
_chemical_formula_moiety 'C20 H24 N4 O3 Re, B F4 '
_chemical_formula_sum 'C20 H24 B F4 N4 O3 Re'
_chemical_formula_weight 641.44
_chemical_name_systematic
; 
 ? 
;
_space_group_IT_number 14
_symmetry_cell_setting monoclinic
_symmetry_space_group_name_Hall '-P 2ybc'
_symmetry_space_group_name_H-M 'P 1 21/c 1'
_atom_sites_solution_hydrogens geom
_atom_sites_solution_primary direct
_atom_sites_solution_secondary difmap
_audit_creation_method SHELXL-97
_cell_angle_alpha 90
_cell_angle_beta 102.446(4)
_cell_angle_gamma 90
_cell_formula_units_Z 4
_cell_length_a 8.4609(5)
_cell_length_b 14.4443(10)
_cell_length_c 19.4276(12)
_cell_measurement_reflns_used 8974
_cell_measurement_temperature 90.0(5)
_cell_measurement_theta_max 33.1
_cell_measurement_theta_min 2.5
_cell_volume 2318.5(3)
_computing_cell_refinement 'Denzo and Scalepack (Otwinowski & Minor, 1997)'
_computing_data_collection 'COLLECT (Nonius 1999)'
_computing_data_reduction 'Denzo and Scalepack (Otwinowski & Minor, 1997)'
_computing_molecular_graphics 'ORTEP-3 for Windows (Farrugia, 1997)'
_computing_publication_material 'SHELXL-97 (Sheldrick, 2008)'
_computing_structure_refinement 'SHELXL-97 (Sheldrick, 2008)'
_computing_structure_solution 'Direct_methods (SIR, Altomare, et al., 1994)'
_diffrn_ambient_temperature 90.0(5)
_diffrn_measured_fraction_theta_full 0.999
_diffrn_measured_fraction_theta_max 0.997
_diffrn_measurement_device 'Nonius KappaCCD (with Oxford Cryostream)'
_diffrn_measurement_method '\w and \f scans '
_diffrn_radiation_monochromator graphite
_diffrn_radiation_source 'fine-focus sealed tube'
_diffrn_radiation_type MoK\a
_diffrn_radiation_wavelength 0.71073
_diffrn_reflns_av_R_equivalents 0.029
_diffrn_reflns_av_sigmaI/netI 0.0373
_diffrn_reflns_limit_h_max 13
_diffrn_reflns_limit_h_min -12
_diffrn_reflns_limit_k_max 22
_diffrn_reflns_limit_k_min -22
_diffrn_reflns_limit_l_max 29
_diffrn_reflns_limit_l_min -29
_diffrn_reflns_number 60223
_diffrn_reflns_theta_full 25.0
_diffrn_reflns_theta_max 33.1
_diffrn_reflns_theta_min 2.5
_exptl_absorpt_coefficient_mu 5.302
_exptl_absorpt_correction_T_max 0.451
_exptl_absorpt_correction_T_min 0.353
_exptl_absorpt_correction_type multi-scan
_exptl_absorpt_process_details 'HKL Scalepack (Otwinowski & Minor 1997)'
_exptl_crystal_colour yellow
_exptl_crystal_density_diffrn 1.838
_exptl_crystal_density_method 'not measured'
_exptl_crystal_description prism
_exptl_crystal_F_000 1248
_exptl_crystal_size_max 0.20
_exptl_crystal_size_mid 0.17
_exptl_crystal_size_min 0.15
_refine_diff_density_max 1.43
_refine_diff_density_min -1.05
_refine_diff_density_rms 0.137
_refine_ls_extinction_coef 0.00031(6)
_refine_ls_extinction_expression Fc^*^=kFc[1+0.001xFc^2^\l^3^/sin(2\q)]^-1/4^
_refine_ls_extinction_method SHELXL
_refine_ls_goodness_of_fit_ref 1.030
_refine_ls_hydrogen_treatment mixed
_refine_ls_matrix_type full
_refine_ls_number_parameters 310
_refine_ls_number_reflns 8796
_refine_ls_number_restraints 0
_refine_ls_restrained_S_all 1.030
_refine_ls_R_factor_all 0.036
_refine_ls_R_factor_gt 0.024
_refine_ls_shift/su_max 0.002
_refine_ls_shift/su_mean 0.000
_refine_ls_structure_factor_coef Fsqd
_refine_ls_weighting_details 'calc w=1/[\s^2^(Fo^2^)+(0.0218P)^2^+1.2987P] where P=(Fo^2^+2Fc^2^)/3'
_refine_ls_weighting_scheme calc
_refine_ls_wR_factor_gt 0.050
_refine_ls_wR_factor_ref 0.053
_reflns_number_gt 7274
_reflns_number_total 8796
_reflns_threshold_expression I>2\s(I)
_cod_data_source_file ic100714m_si_002_1.cif
_cod_data_source_block Theshini55
_cod_depositor_comments
;
The following automatic conversions were performed:

'_symmetry_cell_setting' value 'Monoclinic' changed to 'monoclinic'
according to the built-in table from CIF Core dictionary named
'cif_core.dic' version 2.4.1 from 2010-06-29.

Automatic conversion script
Id: cif_fix_values 1646 2011-03-28 12:23:43Z adriana 
;
_cod_original_sg_symbol_H-M 'P 21/c '
_cod_database_code 4316125

loop_
_symmetry_equiv_pos_as_xyz
'x, y, z'
'-x, y+1/2, -z+1/2'
'-x, -y, -z'
'x, -y-1/2, z-1/2'

loop_
_atom_site_label
_atom_site_type_symbol
_atom_site_fract_x
_atom_site_fract_y
_atom_site_fract_z
_atom_site_U_iso_or_equiv
_atom_site_adp_type
_atom_site_occupancy
_atom_site_symmetry_multiplicity
_atom_site_calc_flag
_atom_site_refinement_flags
_atom_site_disorder_assembly
_atom_site_disorder_group
Re1 Re 0.237587(9) 0.444163(6) 0.374514(4) 0.01000(3) Uani 1 1 d . . .
O1 O -0.0554(2) 0.57330(12) 0.32788(9) 0.0228(4) Uani 1 1 d . . .
O2 O 0.1789(2) 0.45072(12) 0.52555(9) 0.0200(3) Uani 1 1 d . . .
O3 O 0.4552(2) 0.61508(12) 0.41449(9) 0.0203(3) Uani 1 1 d . . .
N1 N 0.4184(2) 0.33495(13) 0.40236(9) 0.0120(3) Uani 1 1 d . . .
N2 N 0.1042(2) 0.31549(13) 0.34640(9) 0.0116(3) Uani 1 1 d . . .
N3 N 0.2767(2) 0.42837(13) 0.26778(10) 0.0134(4) Uani 1 1 d . . .
H3N H 0.196(3) 0.406(2) 0.2425(14) 0.016 Uiso 1 1 d . . .
N4 N 0.3943(2) 0.41596(15) 0.17051(10) 0.0159(4) Uani 1 1 d . . .
H4N H 0.475(4) 0.425(2) 0.1563(15) 0.019 Uiso 1 1 d . . .
C1 C 0.5754(3) 0.34879(15) 0.43240(11) 0.0131(4) Uani 1 1 d . . .
H1 H 0.6120 0.4108 0.4405 0.016 Uiso 1 1 calc R . .
C2 C 0.6871(2) 0.27824(16) 0.45228(11) 0.0138(4) Uani 1 1 d . . .
C3 C 0.6310(3) 0.18731(16) 0.44000(11) 0.0153(4) Uani 1 1 d . . .
H3 H 0.7029 0.1366 0.4527 0.018 Uiso 1 1 calc R . .
C4 C 0.4697(3) 0.17190(16) 0.40910(11) 0.0152(4) Uani 1 1 d . . .
H4 H 0.4307 0.1104 0.4004 0.018 Uiso 1 1 calc R . .
C5 C 0.3647(2) 0.24633(15) 0.39072(11) 0.0118(4) Uani 1 1 d . . .
C6 C 0.1899(3) 0.23597(16) 0.35923(11) 0.0129(4) Uani 1 1 d . . .
C7 C 0.1155(3) 0.15035(16) 0.34505(12) 0.0174(4) Uani 1 1 d . . .
H7 H 0.1768 0.0951 0.3556 0.021 Uiso 1 1 calc R . .
C8 C -0.0489(3) 0.14607(16) 0.31537(12) 0.0183(4) Uani 1 1 d . . .
H8 H -0.1008 0.0877 0.3056 0.022 Uiso 1 1 calc R . .
C9 C -0.1377(3) 0.22743(17) 0.30001(11) 0.0151(4) Uani 1 1 d . . .
C10 C -0.0550(3) 0.31010(15) 0.31704(11) 0.0137(4) Uani 1 1 d . . .
H10 H -0.1142 0.3662 0.3074 0.016 Uiso 1 1 calc R . .
C11 C 0.8591(3) 0.30005(17) 0.48736(12) 0.0188(5) Uani 1 1 d . . .
H11A H 0.8884 0.3610 0.4718 0.028 Uiso 1 1 calc R . .
H11B H 0.9310 0.2529 0.4746 0.028 Uiso 1 1 calc R . .
H11C H 0.8702 0.3005 0.5386 0.028 Uiso 1 1 calc R . .
C12 C -0.3147(3) 0.22702(18) 0.26496(12) 0.0196(5) Uani 1 1 d . . .
H12A H -0.3265 0.2291 0.2137 0.029 Uiso 1 1 calc R . .
H12B H -0.3675 0.2812 0.2804 0.029 Uiso 1 1 calc R . .
H12C H -0.3652 0.1705 0.2780 0.029 Uiso 1 1 calc R . .
C13 C 0.0560(3) 0.52639(16) 0.34481(11) 0.0146(4) Uani 1 1 d . . .
C14 C 0.1995(3) 0.44702(15) 0.46861(12) 0.0149(4) Uani 1 1 d . . .
C15 C 0.3734(3) 0.55073(15) 0.39846(11) 0.0137(4) Uani 1 1 d . . .
C16 C 0.3986(3) 0.44068(15) 0.23730(11) 0.0121(4) Uani 1 1 d . . .
C17 C 0.5523(3) 0.48597(17) 0.27525(11) 0.0158(4) Uani 1 1 d . . .
H17A H 0.5295 0.5498 0.2873 0.024 Uiso 1 1 calc R . .
H17B H 0.6307 0.4863 0.2448 0.024 Uiso 1 1 calc R . .
H17C H 0.5970 0.4514 0.3185 0.024 Uiso 1 1 calc R . .
C18 C 0.2607(3) 0.36626(18) 0.12447(11) 0.0184(4) Uani 1 1 d . . .
H18 H 0.1562 0.3961 0.1282 0.022 Uiso 1 1 calc R . .
C19 C 0.2573(3) 0.2651(2) 0.14675(15) 0.0292(6) Uani 1 1 d . . .
H19A H 0.3566 0.2342 0.1407 0.044 Uiso 1 1 calc R . .
H19B H 0.1632 0.2343 0.1175 0.044 Uiso 1 1 calc R . .
H19C H 0.2500 0.2619 0.1964 0.044 Uiso 1 1 calc R . .
C20 C 0.2815(4) 0.3753(3) 0.04872(13) 0.0386(8) Uani 1 1 d . . .
H20A H 0.2870 0.4409 0.0367 0.058 Uiso 1 1 calc R . .
H20B H 0.1892 0.3464 0.0167 0.058 Uiso 1 1 calc R . .
H20C H 0.3816 0.3443 0.0440 0.058 Uiso 1 1 calc R . .
B1 B 0.8127(3) 0.39732(17) 0.11825(11) 0.0089(4) Uani 1 1 d . . .
F1 F 0.67184(17) 0.45711(10) 0.11308(8) 0.0224(3) Uani 1 1 d . . .
F2 F 0.7661(2) 0.30898(11) 0.12170(8) 0.0332(4) Uani 1 1 d . . .
F3 F 0.91776(18) 0.42501(11) 0.18361(7) 0.0250(3) Uani 1 1 d . . .
F4 F 0.88347(17) 0.41799(12) 0.06389(7) 0.0257(3) Uani 1 1 d . . .

loop_
_atom_site_aniso_label
_atom_site_aniso_U_11
_atom_site_aniso_U_22
_atom_site_aniso_U_33
_atom_site_aniso_U_23
_atom_site_aniso_U_13
_atom_site_aniso_U_12
Re1 0.01016(4) 0.01022(4) 0.00950(4) -0.00078(3) 0.00191(3) -0.00090(3)
O1 0.0226(9) 0.0230(9) 0.0225(9) 0.0015(7) 0.0043(7) 0.0095(7)
O2 0.0212(8) 0.0253(9) 0.0145(8) -0.0026(6) 0.0061(6) -0.0034(7)
O3 0.0230(9) 0.0174(8) 0.0209(8) -0.0032(7) 0.0053(7) -0.0067(7)
N1 0.0127(8) 0.0135(8) 0.0095(7) -0.0004(7) 0.0020(6) -0.0012(7)
N2 0.0127(8) 0.0124(9) 0.0103(8) 0.0001(6) 0.0036(6) -0.0020(6)
N3 0.0109(8) 0.0176(10) 0.0115(8) -0.0022(7) 0.0021(6) -0.0013(7)
N4 0.0124(9) 0.0234(10) 0.0130(8) -0.0037(7) 0.0048(7) -0.0029(7)
C1 0.0125(9) 0.0147(10) 0.0116(9) 0.0002(7) 0.0016(7) -0.0018(7)
C2 0.0122(9) 0.0179(11) 0.0112(9) 0.0012(8) 0.0021(7) 0.0000(8)
C3 0.0143(10) 0.0153(11) 0.0160(10) 0.0028(8) 0.0026(8) 0.0017(8)
C4 0.0157(10) 0.0136(10) 0.0159(10) -0.0007(8) 0.0029(8) -0.0007(8)
C5 0.0131(9) 0.0123(10) 0.0098(9) 0.0007(7) 0.0019(7) -0.0010(8)
C6 0.0125(9) 0.0151(10) 0.0111(9) 0.0001(8) 0.0024(7) -0.0004(8)
C7 0.0134(10) 0.0137(11) 0.0241(11) -0.0011(9) 0.0021(8) -0.0007(8)
C8 0.0169(11) 0.0145(11) 0.0230(11) -0.0037(9) 0.0031(9) -0.0067(8)
C9 0.0145(10) 0.0202(11) 0.0106(9) -0.0018(8) 0.0027(7) -0.0034(8)
C10 0.0128(10) 0.0152(10) 0.0128(9) -0.0003(8) 0.0020(7) -0.0013(7)
C11 0.0116(10) 0.0237(12) 0.0193(11) 0.0034(9) -0.0007(8) -0.0011(8)
C12 0.0148(10) 0.0217(12) 0.0207(11) -0.0026(10) 0.0007(8) -0.0036(8)
C13 0.0180(11) 0.0144(10) 0.0119(9) -0.0011(8) 0.0041(8) -0.0014(8)
C14 0.0106(9) 0.0145(10) 0.0186(10) 0.0005(8) 0.0009(8) -0.0026(8)
C15 0.0161(10) 0.0136(10) 0.0117(9) 0.0004(8) 0.0040(8) 0.0007(8)
C16 0.0122(9) 0.0117(9) 0.0121(9) 0.0015(8) 0.0017(7) 0.0006(7)
C17 0.0139(10) 0.0176(11) 0.0162(10) -0.0020(8) 0.0038(8) -0.0024(8)
C18 0.0135(10) 0.0285(12) 0.0133(10) -0.0045(9) 0.0028(8) -0.0031(9)
C19 0.0280(14) 0.0279(14) 0.0293(13) -0.0103(11) 0.0008(10) -0.0059(11)
C20 0.0324(16) 0.069(2) 0.0151(12) -0.0092(13) 0.0070(11) -0.0193(15)
B1 0.0033(8) 0.0146(11) 0.0083(9) 0.0036(8) 0.0000(7) -0.0028(7)
F1 0.0133(7) 0.0231(8) 0.0321(8) 0.0003(6) 0.0077(6) 0.0011(5)
F2 0.0495(11) 0.0156(8) 0.0363(9) -0.0018(6) 0.0129(8) -0.0022(7)
F3 0.0242(8) 0.0328(9) 0.0163(7) -0.0011(6) 0.0001(6) 0.0006(6)
F4 0.0172(7) 0.0427(9) 0.0178(7) 0.0016(6) 0.0054(5) -0.0010(6)

loop_
_atom_type_symbol
_atom_type_description
_atom_type_scat_dispersion_real
_atom_type_scat_dispersion_imag
_atom_type_scat_source
C C 0.0033 0.0016 'International Tables Vol C Tables 4.2.6.8 and 6.1.1.4'
H H 0.0000 0.0000 'International Tables Vol C Tables 4.2.6.8 and 6.1.1.4'
B B 0.0013 0.0007 'International Tables Vol C Tables 4.2.6.8 and 6.1.1.4'
F F 0.0171 0.0103 'International Tables Vol C Tables 4.2.6.8 and 6.1.1.4'
N N 0.0061 0.0033 'International Tables Vol C Tables 4.2.6.8 and 6.1.1.4'
O O 0.0106 0.0060 'International Tables Vol C Tables 4.2.6.8 and 6.1.1.4'
Re Re -1.0185 7.2310 'International Tables Vol C Tables 4.2.6.8 and 6.1.1.4'

loop_
_geom_angle_atom_site_label_1
_geom_angle_atom_site_label_2
_geom_angle_atom_site_label_3
_geom_angle
_geom_angle_site_symmetry_1
_geom_angle_site_symmetry_3
_geom_angle_publ_flag
C15 Re1 C14 88.09(9) . . ?
C15 Re1 C13 88.59(10) . . ?
C14 Re1 C13 89.16(9) . . ?
C15 Re1 N3 96.24(8) . . ?
C14 Re1 N3 175.15(8) . . ?
C13 Re1 N3 93.10(8) . . ?
C15 Re1 N2 174.42(8) . . ?
C14 Re1 N2 94.16(8) . . ?
C13 Re1 N2 96.54(8) . . ?
N3 Re1 N2 81.33(7) . . ?
C15 Re1 N1 99.71(8) . . ?
C14 Re1 N1 91.83(8) . . ?
C13 Re1 N1 171.67(8) . . ?
N3 Re1 N1 85.31(7) . . ?
N2 Re1 N1 75.14(7) . . ?
C1 N1 C5 118.35(18) . . ?
C1 N1 Re1 125.00(15) . . ?
C5 N1 Re1 116.58(13) . . ?
C10 N2 C6 118.45(19) . . ?
C10 N2 Re1 124.84(15) . . ?
C6 N2 Re1 116.71(14) . . ?
C16 N3 Re1 135.43(16) . . ?
C16 N3 H3N 114.9(18) . . ?
Re1 N3 H3N 109.5(18) . . ?
C16 N4 C18 125.25(18) . . ?
C16 N4 H4N 117(2) . . ?
C18 N4 H4N 118(2) . . ?
N1 C1 C2 124.2(2) . . ?
N1 C1 H1 117.9 . . ?
C2 C1 H1 117.9 . . ?
C1 C2 C3 117.1(2) . . ?
C1 C2 C11 120.5(2) . . ?
C3 C2 C11 122.3(2) . . ?
C4 C3 C2 119.4(2) . . ?
C4 C3 H3 120.3 . . ?
C2 C3 H3 120.3 . . ?
C3 C4 C5 120.1(2) . . ?
C3 C4 H4 119.9 . . ?
C5 C4 H4 119.9 . . ?
N1 C5 C4 120.82(19) . . ?
N1 C5 C6 115.57(18) . . ?
C4 C5 C6 123.6(2) . . ?
N2 C6 C7 121.20(19) . . ?
N2 C6 C5 115.99(19) . . ?
C7 C6 C5 122.8(2) . . ?
C6 C7 C8 119.5(2) . . ?
C6 C7 H7 120.2 . . ?
C8 C7 H7 120.2 . . ?
C7 C8 C9 119.9(2) . . ?
C7 C8 H8 120.1 . . ?
C9 C8 H8 120.1 . . ?
C10 C9 C8 117.0(2) . . ?
C10 C9 C12 120.8(2) . . ?
C8 C9 C12 122.1(2) . . ?
N2 C10 C9 123.9(2) . . ?
N2 C10 H10 118.1 . . ?
C9 C10 H10 118.1 . . ?
C2 C11 H11A 109.5 . . ?
C2 C11 H11B 109.5 . . ?
H11A C11 H11B 109.5 . . ?
C2 C11 H11C 109.5 . . ?
H11A C11 H11C 109.5 . . ?
H11B C11 H11C 109.5 . . ?
C9 C12 H12A 109.5 . . ?
C9 C12 H12B 109.5 . . ?
H12A C12 H12B 109.5 . . ?
C9 C12 H12C 109.5 . . ?
H12A C12 H12C 109.5 . . ?
H12B C12 H12C 109.5 . . ?
O1 C13 Re1 177.7(2) . . ?
O2 C14 Re1 178.29(19) . . ?
O3 C15 Re1 178.47(19) . . ?
N3 C16 N4 122.9(2) . . ?
N3 C16 C17 121.45(19) . . ?
N4 C16 C17 115.64(18) . . ?
C16 C17 H17A 109.5 . . ?
C16 C17 H17B 109.5 . . ?
H17A C17 H17B 109.5 . . ?
C16 C17 H17C 109.5 . . ?
H17A C17 H17C 109.5 . . ?
H17B C17 H17C 109.5 . . ?
N4 C18 C20 108.17(19) . . ?
N4 C18 C19 110.7(2) . . ?
C20 C18 C19 111.6(2) . . ?
N4 C18 H18 108.7 . . ?
C20 C18 H18 108.7 . . ?
C19 C18 H18 108.7 . . ?
C18 C19 H19A 109.5 . . ?
C18 C19 H19B 109.5 . . ?
H19A C19 H19B 109.5 . . ?
C18 C19 H19C 109.5 . . ?
H19A C19 H19C 109.5 . . ?
H19B C19 H19C 109.5 . . ?
C18 C20 H20A 109.5 . . ?
C18 C20 H20B 109.5 . . ?
H20A C20 H20B 109.5 . . ?
C18 C20 H20C 109.5 . . ?
H20A C20 H20C 109.5 . . ?
H20B C20 H20C 109.5 . . ?
F2 B1 F4 115.6(2) . . ?
F2 B1 F3 110.62(18) . . ?
F4 B1 F3 109.49(17) . . ?
F2 B1 F1 108.78(17) . . ?
F4 B1 F1 107.93(17) . . ?
F3 B1 F1 103.66(17) . . ?

loop_
_geom_bond_atom_site_label_1
_geom_bond_atom_site_label_2
_geom_bond_distance
_geom_bond_site_symmetry_2
_geom_bond_publ_flag
Re1 C15 1.917(2) . ?
Re1 C14 1.924(2) . ?
Re1 C13 1.929(2) . ?
Re1 N3 2.1810(18) . ?
Re1 N2 2.1819(18) . ?
Re1 N1 2.1829(19) . ?
O1 C13 1.150(3) . ?
O2 C14 1.157(3) . ?
O3 C15 1.161(3) . ?
N1 C1 1.346(3) . ?
N1 C5 1.361(3) . ?
N2 C10 1.347(3) . ?
N2 C6 1.353(3) . ?
N3 C16 1.308(3) . ?
N3 H3N 0.81(3) . ?
N4 C16 1.339(3) . ?
N4 C18 1.469(3) . ?
N4 H4N 0.80(3) . ?
C1 C2 1.387(3) . ?
C1 H1 0.9500 . ?
C2 C3 1.399(3) . ?
C2 C11 1.501(3) . ?
C3 C4 1.386(3) . ?
C3 H3 0.9500 . ?
C4 C5 1.391(3) . ?
C4 H4 0.9500 . ?
C5 C6 1.481(3) . ?
C6 C7 1.388(3) . ?
C7 C8 1.388(3) . ?
C7 H7 0.9500 . ?
C8 C9 1.392(3) . ?
C8 H8 0.9500 . ?
C9 C10 1.388(3) . ?
C9 C12 1.505(3) . ?
C10 H10 0.9500 . ?
C11 H11A 0.9800 . ?
C11 H11B 0.9800 . ?
C11 H11C 0.9800 . ?
C12 H12A 0.9800 . ?
C12 H12B 0.9800 . ?
C12 H12C 0.9800 . ?
C16 C17 1.499(3) . ?
C17 H17A 0.9800 . ?
C17 H17B 0.9800 . ?
C17 H17C 0.9800 . ?
C18 C20 1.525(3) . ?
C18 C19 1.526(4) . ?
C18 H18 1.0000 . ?
C19 H19A 0.9800 . ?
C19 H19B 0.9800 . ?
C19 H19C 0.9800 . ?
C20 H20A 0.9800 . ?
C20 H20B 0.9800 . ?
C20 H20C 0.9800 . ?
B1 F2 1.342(3) . ?
B1 F4 1.355(2) . ?
B1 F3 1.441(3) . ?
B1 F1 1.458(3) . ?

loop_
_geom_hbond_atom_site_label_D
_geom_hbond_atom_site_label_H
_geom_hbond_atom_site_label_A
_geom_hbond_distance_DH
_geom_hbond_distance_HA
_geom_hbond_distance_DA
_geom_hbond_angle_DHA
_geom_hbond_site_symmetry_A
N3 H3N F3 0.81(3) 2.40(3) 3.124(2) 148(3) 1_455
N4 H4N F1 0.80(3) 2.08(3) 2.871(2) 174(3) .

loop_
_geom_torsion_atom_site_label_1
_geom_torsion_atom_site_label_2
_geom_torsion_atom_site_label_3
_geom_torsion_atom_site_label_4
_geom_torsion
_geom_torsion_site_symmetry_1
_geom_torsion_site_symmetry_2
_geom_torsion_site_symmetry_3
_geom_torsion_site_symmetry_4
_geom_torsion_publ_flag
C15 Re1 N1 C1 4.11(18) . . . . ?
C14 Re1 N1 C1 -84.26(17) . . . . ?
N3 Re1 N1 C1 99.66(17) . . . . ?
N2 Re1 N1 C1 -178.08(17) . . . . ?
C15 Re1 N1 C5 -178.71(14) . . . . ?
C14 Re1 N1 C5 92.91(15) . . . . ?
N3 Re1 N1 C5 -83.17(15) . . . . ?
N2 Re1 N1 C5 -0.91(14) . . . . ?
C14 Re1 N2 C10 90.36(17) . . . . ?
C13 Re1 N2 C10 0.72(17) . . . . ?
N3 Re1 N2 C10 -91.43(16) . . . . ?
N1 Re1 N2 C10 -178.85(17) . . . . ?
C14 Re1 N2 C6 -90.23(15) . . . . ?
C13 Re1 N2 C6 -179.86(15) . . . . ?
N3 Re1 N2 C6 87.98(15) . . . . ?
N1 Re1 N2 C6 0.57(14) . . . . ?
C15 Re1 N3 C16 35.6(2) . . . . ?
C13 Re1 N3 C16 124.5(2) . . . . ?
N2 Re1 N3 C16 -139.3(2) . . . . ?
N1 Re1 N3 C16 -63.6(2) . . . . ?
C5 N1 C1 C2 0.2(3) . . . . ?
Re1 N1 C1 C2 177.31(15) . . . . ?
N1 C1 C2 C3 -0.1(3) . . . . ?
N1 C1 C2 C11 -178.28(19) . . . . ?
C1 C2 C3 C4 0.1(3) . . . . ?
C11 C2 C3 C4 178.26(19) . . . . ?
C2 C3 C4 C5 -0.2(3) . . . . ?
C1 N1 C5 C4 -0.3(3) . . . . ?
Re1 N1 C5 C4 -177.69(15) . . . . ?
C1 N1 C5 C6 178.48(17) . . . . ?
Re1 N1 C5 C6 1.1(2) . . . . ?
C3 C4 C5 N1 0.3(3) . . . . ?
C3 C4 C5 C6 -178.36(19) . . . . ?
C10 N2 C6 C7 -2.3(3) . . . . ?
Re1 N2 C6 C7 178.21(16) . . . . ?
C10 N2 C6 C5 179.26(17) . . . . ?
Re1 N2 C6 C5 -0.2(2) . . . . ?
N1 C5 C6 N2 -0.6(3) . . . . ?
C4 C5 C6 N2 178.16(18) . . . . ?
N1 C5 C6 C7 -178.98(19) . . . . ?
C4 C5 C6 C7 -0.2(3) . . . . ?
N2 C6 C7 C8 1.8(3) . . . . ?
C5 C6 C7 C8 -179.9(2) . . . . ?
C6 C7 C8 C9 0.1(3) . . . . ?
C7 C8 C9 C10 -1.3(3) . . . . ?
C7 C8 C9 C12 177.3(2) . . . . ?
C6 N2 C10 C9 1.0(3) . . . . ?
Re1 N2 C10 C9 -179.55(15) . . . . ?
C8 C9 C10 N2 0.8(3) . . . . ?
C12 C9 C10 N2 -177.85(19) . . . . ?
Re1 N3 C16 N4 172.67(17) . . . . ?
Re1 N3 C16 C17 -8.8(3) . . . . ?
C18 N4 C16 N3 -4.9(4) . . . . ?
C18 N4 C16 C17 176.5(2) . . . . ?
C16 N4 C18 C20 164.6(2) . . . . ?
C16 N4 C18 C19 -72.8(3) . . . . ?
